data_4303020
loop_
_publ_author_name
'Carolyn E. Burrow'
'Tara J. Burchell'
'Po-Heng Lin'
'Fatemah Habib'
'Wolfgang Wernsdorfer'
'Rodolphe Cl\'erac'
'Muralee Murugesu'

_publ_section_title
;
Salen-Based [Zn2Ln3] Complexes with Fluorescence and Single-Molecule-Magnet
Properties
;
_journal_name_full 'Inorganic Chemistry'
_journal_page_first 8051
_journal_page_last 8053
_journal_paper_doi 10.1021/ic9007944
_journal_volume 48
_journal_year 2009
_chemical_formula_sum 'C57.3 H69.2 Dy3 N21 O17.3 Zn2'
_chemical_formula_weight 1947.18
_chemical_name_systematic
; 
 ? 
;
_space_group_IT_number 2
_symmetry_cell_setting triclinic
_symmetry_space_group_name_Hall '-P 1'
_symmetry_space_group_name_H-M 'P -1'
_atom_sites_solution_hydrogens geom
_atom_sites_solution_primary direct
_atom_sites_solution_secondary difmap
_audit_creation_method SHELXL-97
_cell_angle_alpha 84.681(2)
_cell_angle_beta 77.598(2)
_cell_angle_gamma 70.475(2)
_cell_formula_units_Z 2
_cell_length_a 12.2626(15)
_cell_length_b 16.293(2)
_cell_length_c 18.842(2)
_cell_measurement_reflns_used 6087
_cell_measurement_temperature 293(2)
_cell_measurement_theta_max 26.41
_cell_measurement_theta_min 2.56
_cell_volume 3464.4(7)
_computing_cell_refinement 'Bruker SMART'
_computing_data_collection 'Bruker SMART'
_computing_data_reduction 'Bruker SAINT'
_computing_molecular_graphics 'Bruker SHELXTL'
_computing_publication_material 'Bruker SHELXTL'
_computing_structure_refinement 'SHELXL-97 (Sheldrick, 1997)'
_computing_structure_solution 'SHELXS-97 (Sheldrick, 1990)'
_diffrn_ambient_temperature 293(2)
_diffrn_measured_fraction_theta_full 0.987
_diffrn_measured_fraction_theta_max 0.987
_diffrn_measurement_device_type 'CCD area detector'
_diffrn_measurement_method 'phi and omega scans'
_diffrn_radiation_monochromator graphite
_diffrn_radiation_source 'fine-focus sealed tube'
_diffrn_radiation_type MoK\a
_diffrn_radiation_wavelength 0.71073
_diffrn_reflns_av_R_equivalents 0.0505
_diffrn_reflns_av_sigmaI/netI 0.0807
_diffrn_reflns_limit_h_max 14
_diffrn_reflns_limit_h_min -14
_diffrn_reflns_limit_k_max 19
_diffrn_reflns_limit_k_min -19
_diffrn_reflns_limit_l_max 22
_diffrn_reflns_limit_l_min -22
_diffrn_reflns_number 30075
_diffrn_reflns_theta_full 25.68
_diffrn_reflns_theta_max 25.68
_diffrn_reflns_theta_min 2.21
_exptl_absorpt_coefficient_mu 3.960
_exptl_absorpt_correction_T_max 0.8266
_exptl_absorpt_correction_T_min 0.6928
_exptl_absorpt_correction_type multi-scan
_exptl_absorpt_process_details SADABS
_exptl_crystal_colour yellow
_exptl_crystal_density_diffrn 1.867
_exptl_crystal_density_meas ?
_exptl_crystal_density_method 'not measured'
_exptl_crystal_description block
_exptl_crystal_F_000 1913
_exptl_crystal_size_max 0.10
_exptl_crystal_size_mid 0.05
_exptl_crystal_size_min 0.05
_refine_diff_density_max 0.993
_refine_diff_density_min -0.699
_refine_diff_density_rms 0.144
_refine_ls_extinction_method none
_refine_ls_goodness_of_fit_ref 1.008
_refine_ls_hydrogen_treatment constr
_refine_ls_matrix_type full
_refine_ls_number_parameters 1018
_refine_ls_number_reflns 12973
_refine_ls_number_restraints 305
_refine_ls_restrained_S_all 1.019
_refine_ls_R_factor_all 0.0840
_refine_ls_R_factor_gt 0.0442
_refine_ls_shift/su_max 0.001
_refine_ls_shift/su_mean 0.000
_refine_ls_structure_factor_coef Fsqd
_refine_ls_weighting_details 'calc w=1/[\s^2^(Fo^2^)+(0.0481P)^2^+0.0000P] where P=(Fo^2^+2Fc^2^)/3'
_refine_ls_weighting_scheme calc
_refine_ls_wR_factor_gt 0.0938
_refine_ls_wR_factor_ref 0.1081
_reflns_number_gt 8641
_reflns_number_total 12973
_reflns_threshold_expression >2sigma(I)
_cod_data_source_file ic9007944_si_005.cif
_cod_data_source_block sad
_cod_depositor_comments
;
The following automatic conversions were performed:
'_symmetry_cell_setting' value 'Triclinic' changed to 'triclinic'
according to '/home/saulius/struct/CIF-dictionaries/cif_core.dic'
dictionary named 'cif_core.dic' version 2.4.1 from 2010-06-29.

Automatic conversion script
Id: cif_fix_enum 1527 2010-12-29 10:47:43Z saulius 

The following automatic conversions were performed:

'_exptl_crystal_density_meas' value 'n/a' was changed to '?' - the
value is perceived as not measured.

Automatic conversion script
Id: cif_fix_values 3008 2015-01-20 13:52:24Z robertas 
;
_cod_original_formula_sum 'C57.30 H69.20 Dy3 N21 O17.30 Zn2'
_cod_database_code 4303020

loop_
_symmetry_equiv_pos_as_xyz
'x, y, z'
'-x, -y, -z'

loop_
_atom_site_label
_atom_site_type_symbol
_atom_site_fract_x
_atom_site_fract_y
_atom_site_fract_z
_atom_site_U_iso_or_equiv
_atom_site_adp_type
_atom_site_occupancy
_atom_site_symmetry_multiplicity
_atom_site_calc_flag
_atom_site_refinement_flags
_atom_site_disorder_assembly
_atom_site_disorder_group
Dy1 Dy 1.08977(3) 0.76224(2) 0.20114(2) 0.02900(10) Uani 1 1 d . A .
Dy2 Dy 0.80725(3) 0.82855(2) 0.32831(2) 0.03023(10) Uani 1 1 d . A .
Dy3 Dy 0.95162(3) 0.98369(2) 0.25233(2) 0.03001(10) Uani 1 1 d . A .
Zn1 Zn 0.69414(8) 0.65711(6) 0.40174(5) 0.0382(2) Uani 1 1 d . A .
Zn2 Zn 1.16077(9) 0.54748(6) 0.14336(6) 0.0408(2) Uani 1 1 d . . .
O1 O 1.2516(4) 0.7666(3) 0.0980(3) 0.0393(14) Uani 1 1 d . . .
O2 O 1.1205(4) 0.8985(3) 0.1784(3) 0.0335(13) Uani 1 1 d . . .
O3 O 0.7747(4) 0.9791(3) 0.3259(3) 0.0323(12) Uani 1 1 d . . .
O4 O 0.6001(4) 0.9207(4) 0.3773(3) 0.0490(16) Uani 1 1 d . . .
O5 O 1.2648(4) 0.7287(3) 0.2630(3) 0.0392(14) Uani 1 1 d . . .
O6 O 1.2088(4) 0.6161(3) 0.2071(3) 0.0379(13) Uani 1 1 d . A .
O7 O 1.0531(5) 0.6707(3) 0.1277(3) 0.0384(13) Uani 1 1 d . A .
O8 O 1.0116(5) 0.8199(3) 0.0630(3) 0.0418(14) Uani 1 1 d . . .
O9 O 0.6606(5) 0.8656(4) 0.2258(3) 0.0481(15) Uani 1 1 d . . .
O10 O 0.7131(4) 0.7310(3) 0.3093(3) 0.0381(13) Uani 1 1 d . . .
O11 O 0.7832(4) 0.7318(3) 0.4267(3) 0.0341(13) Uani 1 1 d . . .
O12 O 0.8298(4) 0.8629(3) 0.4585(3) 0.0366(13) Uani 1 1 d . . .
O13 O 0.9995(4) 0.8472(3) 0.3123(3) 0.0293(12) Uani 1 1 d . . .
H13 H 1.0407 0.8370 0.3530 0.035 Uiso 1 1 calc R A .
O14 O 0.9013(4) 0.8615(3) 0.2124(3) 0.0287(12) Uani 1 1 d . . .
H14 H 0.8601 0.8711 0.1716 0.034 Uiso 1 1 calc R A .
N1 N 1.0595(6) 1.0859(4) 0.1964(4) 0.0414(17) Uani 1 1 d . . .
N2 N 0.8477(7) 1.1330(5) 0.2997(5) 0.062(2) Uani 1 1 d . . .
N3 N 1.2047(6) 0.4415(4) 0.2124(4) 0.0444(18) Uani 1 1 d . A .
N4 N 1.0221(6) 0.5046(4) 0.1437(4) 0.0449(18) Uani 1 1 d . A .
N5 N 0.7237(6) 0.5533(4) 0.3379(4) 0.0449(18) Uani 1 1 d . . .
N6 N 0.7741(6) 0.5604(4) 0.4670(4) 0.0433(18) Uani 1 1 d . . .
N7 N 0.9694(6) 0.6965(4) 0.2904(4) 0.047(2) Uani 1 1 d . . .
N8 N 0.9783(6) 0.6227(5) 0.3093(4) 0.053(2) Uani 1 1 d . A .
N9 N 0.9857(7) 0.5521(5) 0.3268(5) 0.072(3) Uani 1 1 d . . .
N10 N 1.0675(7) 0.9954(5) 0.3403(4) 0.051(2) Uani 1 1 d D . .
N11 N 1.1600(7) 1.0065(5) 0.3284(4) 0.055(2) Uani 1 1 d D A .
N12 N 1.2511(8) 1.0184(7) 0.3187(6) 0.100(4) Uani 1 1 d D . .
N13 N 0.8453(8) 1.0451(5) 0.1580(5) 0.062(2) Uani 1 1 d D . .
N14 N 0.7796(8) 1.1100(6) 0.1467(5) 0.075(3) Uani 1 1 d D A .
N15 N 0.7124(13) 1.1748(9) 0.1326(7) 0.165(7) Uani 1 1 d D . .
N16 N 0.5193(6) 0.6938(5) 0.4478(5) 0.057(2) Uani 1 1 d D . .
N17 N 0.4797(7) 0.6641(5) 0.4935(4) 0.051(2) Uani 1 1 d D A .
N18 N 0.4188(8) 0.6395(6) 0.5439(6) 0.087(3) Uani 1 1 d D . .
N19 N 1.279(2) 0.5020(12) 0.0438(9) 0.057(3) Uani 0.70 1 d PDU A 1
N20 N 1.3449(11) 0.4298(8) 0.0502(8) 0.081(3) Uani 0.70 1 d PDU A 1
N21 N 1.4092(12) 0.3550(9) 0.0528(10) 0.078(5) Uani 0.70 1 d PDU A 1
N19A N 1.263(5) 0.514(3) 0.0483(19) 0.060(4) Uani 0.30 1 d PDU A 2
N20A N 1.241(2) 0.5407(15) -0.0078(14) 0.051(4) Uani 0.30 1 d PDU A 2
N21A N 1.236(2) 0.5698(16) -0.0663(15) 0.059(6) Uani 0.30 1 d PDU A 2
C1 C 1.3071(9) 0.7021(6) 0.0429(6) 0.072(3) Uani 1 1 d . A .
H1A H 1.3664 0.7191 0.0088 0.108 Uiso 1 1 calc R . .
H1B H 1.2489 0.6972 0.0181 0.108 Uiso 1 1 calc R . .
H1C H 1.3429 0.6469 0.0651 0.108 Uiso 1 1 calc R . .
C2 C 1.2829(7) 0.8415(5) 0.0831(4) 0.0354(19) Uani 1 1 d . A .
C3 C 1.3729(7) 0.8508(6) 0.0287(5) 0.044(2) Uani 1 1 d . . .
H3A H 1.4178 0.8052 -0.0022 0.052 Uiso 1 1 calc R A .
C4 C 1.3959(7) 0.9292(5) 0.0207(5) 0.051(2) Uani 1 1 d . A .
H4A H 1.4568 0.9357 -0.0160 0.061 Uiso 1 1 calc R . .
C5 C 1.3327(7) 0.9956(6) 0.0642(5) 0.046(2) Uani 1 1 d . . .
H5A H 1.3536 1.0460 0.0593 0.055 Uiso 1 1 calc R A .
C6 C 1.2342(6) 0.9910(5) 0.1180(4) 0.0331(19) Uani 1 1 d . A .
C7 C 1.2101(6) 0.9124(5) 0.1282(4) 0.0285(17) Uani 1 1 d . A .
C8 C 1.1624(7) 1.0702(5) 0.1555(4) 0.039(2) Uani 1 1 d . A .
H8A H 1.1943 1.1153 0.1494 0.047 Uiso 1 1 calc R . .
C9 C 0.9867(12) 1.1789(11) 0.2131(9) 0.045(3) Uani 0.64 1 d PDU A 1
H9A H 1.0368 1.2154 0.2033 0.054 Uiso 0.64 1 calc PR A 1
H9B H 0.9280 1.1995 0.1827 0.054 Uiso 0.64 1 calc PR A 1
C10 C 0.9278(11) 1.1837(8) 0.2911(7) 0.038(3) Uani 0.64 1 d PDU A 1
H10B H 0.9857 1.1596 0.3218 0.046 Uiso 0.64 1 calc PR A 1
H10C H 0.8844 1.2437 0.3043 0.046 Uiso 0.64 1 calc PR A 1
C9A C 1.0259(19) 1.170(2) 0.223(2) 0.049(4) Uani 0.36 1 d PDU A 2
H9A1 H 1.0589 1.2063 0.1872 0.059 Uiso 0.36 1 calc PR A 2
H9A2 H 1.0558 1.1677 0.2669 0.059 Uiso 0.36 1 calc PR A 2
C10A C 0.8981(19) 1.2063(16) 0.2383(18) 0.057(4) Uani 0.36 1 d PDU A 2
H10D H 0.8674 1.2123 0.1940 0.068 Uiso 0.36 1 calc PR A 2
H10E H 0.8732 1.2632 0.2596 0.068 Uiso 0.36 1 calc PR A 2
C11 C 0.7415(9) 1.1696(6) 0.3290(6) 0.060(3) Uani 1 1 d . A .
H11A H 0.7196 1.2289 0.3370 0.072 Uiso 1 1 calc R . .
C12 C 0.6510(7) 1.1301(5) 0.3515(5) 0.046(2) Uani 1 1 d . . .
C13 C 0.5402(9) 1.1852(7) 0.3797(7) 0.075(3) Uani 1 1 d . A .
H13B H 0.5289 1.2443 0.3821 0.090 Uiso 1 1 calc R . .
C14 C 0.4447(10) 1.1555(7) 0.4049(8) 0.103(5) Uani 1 1 d . . .
H14A H 0.3699 1.1941 0.4219 0.123 Uiso 1 1 calc R A .
C15 C 0.4642(9) 1.0667(7) 0.4040(7) 0.088(4) Uani 1 1 d . A .
H15A H 0.4012 1.0455 0.4202 0.105 Uiso 1 1 calc R . .
C16 C 0.5735(7) 1.0101(6) 0.3799(5) 0.050(2) Uani 1 1 d . A .
C17 C 0.6707(7) 1.0396(5) 0.3506(5) 0.038(2) Uani 1 1 d . A .
C18 C 0.4972(7) 0.8909(6) 0.3941(7) 0.074(4) Uani 1 1 d . A .
H18A H 0.4281 0.9385 0.4121 0.111 Uiso 1 1 calc R . .
H18B H 0.5086 0.8450 0.4303 0.111 Uiso 1 1 calc R . .
H18C H 0.4874 0.8696 0.3508 0.111 Uiso 1 1 calc R . .
C19 C 1.0023(9) 0.8987(6) 0.0221(5) 0.058(3) Uani 1 1 d . . .
H19C H 1.0456 0.9296 0.0392 0.087 Uiso 1 1 calc R . .
H19D H 0.9208 0.9340 0.0278 0.087 Uiso 1 1 calc R . .
H19E H 1.0341 0.8858 -0.0283 0.087 Uiso 1 1 calc R . .
C20 C 0.9537(7) 0.7667(5) 0.0453(4) 0.0365(19) Uani 1 1 d . A .
C21 C 0.8767(8) 0.7898(7) -0.0021(5) 0.057(3) Uani 1 1 d . . .
H21C H 0.8594 0.8445 -0.0249 0.068 Uiso 1 1 calc R . .
C22 C 0.8261(9) 0.7306(6) -0.0152(5) 0.061(3) Uani 1 1 d . . .
H22A H 0.7745 0.7451 -0.0475 0.073 Uiso 1 1 calc R . .
C23 C 0.8506(8) 0.6509(7) 0.0188(5) 0.058(3) Uani 1 1 d . . .
H23A H 0.8163 0.6116 0.0084 0.070 Uiso 1 1 calc R . .
C24 C 0.9260(7) 0.6266(5) 0.0687(5) 0.042(2) Uani 1 1 d . A .
C25 C 0.9801(7) 0.6852(5) 0.0823(5) 0.038(2) Uani 1 1 d . . .
C26 C 0.9431(8) 0.5411(6) 0.1081(5) 0.051(2) Uani 1 1 d . . .
H26A H 0.8901 0.5122 0.1061 0.061 Uiso 1 1 calc R A .
C27 C 1.0265(8) 0.4240(6) 0.1852(6) 0.060(3) Uani 1 1 d . . .
H27A H 1.0012 0.3868 0.1596 0.072 Uiso 1 1 calc R A .
H27B H 0.9742 0.4366 0.2323 0.072 Uiso 1 1 calc R . .
C28 C 1.1542(8) 0.3780(5) 0.1950(6) 0.060(3) Uani 1 1 d . A .
H28A H 1.1555 0.3344 0.2338 0.072 Uiso 1 1 calc R . .
H28B H 1.2010 0.3487 0.1506 0.072 Uiso 1 1 calc R . .
C29 C 1.2603(8) 0.4326(6) 0.2617(5) 0.050(2) Uani 1 1 d . . .
H29A H 1.2754 0.3796 0.2872 0.060 Uiso 1 1 calc R A .
C30 C 1.3045(7) 0.4966(6) 0.2838(5) 0.047(2) Uani 1 1 d . A .
C31 C 1.3767(8) 0.4734(6) 0.3369(5) 0.053(2) Uani 1 1 d . . .
H31A H 1.3987 0.4161 0.3544 0.063 Uiso 1 1 calc R A .
C32 C 1.4151(8) 0.5313(7) 0.3633(6) 0.063(3) Uani 1 1 d . A .
H32A H 1.4649 0.5132 0.3966 0.076 Uiso 1 1 calc R . .
C33 C 1.3791(7) 0.6182(6) 0.3400(5) 0.048(2) Uani 1 1 d . . .
H33A H 1.4032 0.6585 0.3590 0.058 Uiso 1 1 calc R A .
C34 C 1.3087(7) 0.6446(5) 0.2893(5) 0.037(2) Uani 1 1 d . A .
C35 C 1.2734(6) 0.5841(5) 0.2578(5) 0.038(2) Uani 1 1 d . . .
C36 C 1.3174(8) 0.7902(6) 0.2798(5) 0.056(3) Uani 1 1 d . A .
H36A H 1.3825 0.7599 0.3032 0.085 Uiso 1 1 calc R . .
H36B H 1.2595 0.8334 0.3117 0.085 Uiso 1 1 calc R . .
H36C H 1.3451 0.8179 0.2357 0.085 Uiso 1 1 calc R . .
C37 C 0.6180(10) 0.9459(7) 0.1865(6) 0.079(4) Uani 1 1 d . A .
H37A H 0.5701 0.9389 0.1548 0.119 Uiso 1 1 calc R . .
H37B H 0.6837 0.9612 0.1583 0.119 Uiso 1 1 calc R . .
H37C H 0.5717 0.9911 0.2203 0.119 Uiso 1 1 calc R . .
C38 C 0.6422(7) 0.7922(6) 0.2042(5) 0.047(2) Uani 1 1 d . A .
C39 C 0.5978(8) 0.7887(7) 0.1434(5) 0.057(3) Uani 1 1 d . . .
H39A H 0.5760 0.8378 0.1136 0.068 Uiso 1 1 calc R A .
C40 C 0.5866(9) 0.7121(7) 0.1277(6) 0.063(3) Uani 1 1 d . A .
H40A H 0.5566 0.7089 0.0871 0.076 Uiso 1 1 calc R . .
C41 C 0.6189(8) 0.6409(6) 0.1712(5) 0.056(3) Uani 1 1 d . . .
H41A H 0.6139 0.5888 0.1581 0.068 Uiso 1 1 calc R A .
C42 C 0.6600(7) 0.6421(5) 0.2355(5) 0.040(2) Uani 1 1 d . A .
C43 C 0.6713(7) 0.7211(6) 0.2507(5) 0.039(2) Uani 1 1 d . A .
C44 C 0.6992(8) 0.5606(6) 0.2745(5) 0.050(2) Uani 1 1 d . A .
H44A H 0.7073 0.5099 0.2520 0.060 Uiso 1 1 calc R . .
C45 C 0.7720(8) 0.4675(5) 0.3728(5) 0.049(2) Uani 1 1 d . A .
H45A H 0.8554 0.4424 0.3525 0.058 Uiso 1 1 calc R . .
H45B H 0.7320 0.4283 0.3640 0.058 Uiso 1 1 calc R . .
C46 C 0.7543(9) 0.4792(6) 0.4544(5) 0.055(3) Uani 1 1 d . A .
H46A H 0.6747 0.4815 0.4777 0.067 Uiso 1 1 calc R . .
H46B H 0.8091 0.4301 0.4752 0.067 Uiso 1 1 calc R . .
C47 C 0.8365(8) 0.5642(5) 0.5122(5) 0.045(2) Uani 1 1 d . A .
H47A H 0.8690 0.5133 0.5377 0.054 Uiso 1 1 calc R . .
C48 C 0.8605(7) 0.6424(5) 0.5268(5) 0.040(2) Uani 1 1 d . . .
C49 C 0.9149(8) 0.6405(6) 0.5859(5) 0.051(2) Uani 1 1 d . A .
H49A H 0.9354 0.5893 0.6136 0.061 Uiso 1 1 calc R . .
C50 C 0.9378(9) 0.7093(7) 0.6035(6) 0.064(3) Uani 1 1 d . . .
H50A H 0.9724 0.7060 0.6435 0.077 Uiso 1 1 calc R A .
C51 C 0.9104(8) 0.7856(6) 0.5626(5) 0.056(3) Uani 1 1 d . A .
H51A H 0.9267 0.8336 0.5749 0.067 Uiso 1 1 calc R . .
C52 C 0.8594(6) 0.7904(5) 0.5042(4) 0.0332(18) Uani 1 1 d . A .
C53 C 0.8319(6) 0.7212(5) 0.4851(4) 0.0321(18) Uani 1 1 d . A .
C54 C 0.8413(8) 0.9420(5) 0.4807(5) 0.046(2) Uani 1 1 d . A .
H54A H 0.8479 0.9364 0.5309 0.069 Uiso 1 1 calc R . .
H54B H 0.7730 0.9905 0.4744 0.069 Uiso 1 1 calc R . .
H54C H 0.9106 0.9516 0.4514 0.069 Uiso 1 1 calc R . .
C60 C 0.192(2) 0.8330(14) 0.4909(12) 0.093(5) Uani 0.63 1 d PDU B 1
H60A H 0.2700 0.8335 0.4677 0.139 Uiso 0.63 1 calc PR B 1
H60B H 0.1982 0.7792 0.5177 0.139 Uiso 0.63 1 calc PR B 1
H60C H 0.1559 0.8808 0.5235 0.139 Uiso 0.63 1 calc PR B 1
O60 O 0.1206(13) 0.8415(10) 0.4351(8) 0.105(4) Uani 0.63 1 d PDU B 1
H60 H 0.1601 0.8455 0.3947 0.157 Uiso 0.63 1 calc PR B 1
O60A O 0.143(2) 0.7817(19) 0.4385(16) 0.126(6) Uani 0.37 1 d PDU C 2
H60D H 0.1952 0.7568 0.4050 0.190 Uiso 0.37 1 calc PR C 2
C60A C 0.197(4) 0.797(3) 0.497(2) 0.103(7) Uani 0.37 1 d PDU C 2
H60E H 0.2511 0.8290 0.4766 0.154 Uiso 0.37 1 calc PR C 2
H60F H 0.2397 0.7427 0.5168 0.154 Uiso 0.37 1 calc PR C 2
H60G H 0.1369 0.8308 0.5340 0.154 Uiso 0.37 1 calc PR C 2
C70 C 0.393(2) 0.1643(19) 0.2100(9) 0.118(6) Uani 0.66 1 d PDU D 1
H70A H 0.4345 0.1992 0.2229 0.177 Uiso 0.66 1 calc PR D 1
H70B H 0.4348 0.1038 0.2171 0.177 Uiso 0.66 1 calc PR D 1
H70C H 0.3153 0.1788 0.2402 0.177 Uiso 0.66 1 calc PR D 1
O70 O 0.3820(12) 0.1815(9) 0.1326(7) 0.107(4) Uani 0.66 1 d PDU D 1
H70 H 0.4153 0.2169 0.1148 0.160 Uiso 0.66 1 calc PR D 1
C70A C 0.318(2) 0.160(3) 0.215(2) 0.103(7) Uani 0.34 1 d PDU E 2
H70D H 0.3101 0.1486 0.2661 0.155 Uiso 0.34 1 calc PR E 2
H70E H 0.3133 0.1118 0.1914 0.155 Uiso 0.34 1 calc PR E 2
H70F H 0.2553 0.2118 0.2057 0.155 Uiso 0.34 1 calc PR E 2
O70A O 0.433(2) 0.173(2) 0.1852(17) 0.107(6) Uani 0.34 1 d PDU E 2
H70G H 0.4373 0.2143 0.2055 0.161 Uiso 0.34 1 calc PR E 2
C80 C 0.6431(18) 0.356(2) 0.2183(18) 0.176(9) Uani 0.60 1 d PDU F 3
H80A H 0.6181 0.3610 0.2700 0.264 Uiso 0.60 1 calc PR F 3
H80B H 0.6425 0.3011 0.2041 0.264 Uiso 0.60 1 calc PR F 3
H80C H 0.5903 0.4025 0.1948 0.264 Uiso 0.60 1 calc PR F 3
O80 O 0.7651(16) 0.3612(12) 0.1963(11) 0.153(6) Uani 0.60 1 d PDU F 3
H80 H 0.8043 0.3348 0.2264 0.229 Uiso 0.60 1 calc PR F 3
O80A O 0.791(3) 0.389(2) 0.099(2) 0.193(12) Uani 0.40 1 d PDU G 4
H80D H 0.7989 0.4186 0.0615 0.290 Uiso 0.40 1 calc PR G 4
C80A C 0.664(3) 0.408(4) 0.131(3) 0.215(14) Uani 0.40 1 d PDU G 4
H80E H 0.6544 0.3719 0.1729 0.322 Uiso 0.40 1 calc PR G 4
H80F H 0.6246 0.3972 0.0953 0.322 Uiso 0.40 1 calc PR G 4
H80G H 0.6296 0.4685 0.1439 0.322 Uiso 0.40 1 calc PR G 4
O90 O 1.504(2) 0.3749(19) 0.1087(17) 0.110(8) Uani 0.30 1 d PDU H 3
H90 H 1.5103 0.3525 0.1490 0.165 Uiso 0.30 1 calc PR H 3
C90 C 1.431(4) 0.338(3) 0.076(3) 0.072(11) Uani 0.30 1 d PDU H 3
H90A H 1.3489 0.3668 0.0952 0.108 Uiso 0.30 1 calc PR H 3
H90B H 1.4503 0.2769 0.0874 0.108 Uiso 0.30 1 calc PR H 3
H90C H 1.4463 0.3469 0.0242 0.108 Uiso 0.30 1 calc PR H 3

loop_
_atom_site_aniso_label
_atom_site_aniso_U_11
_atom_site_aniso_U_22
_atom_site_aniso_U_33
_atom_site_aniso_U_23
_atom_site_aniso_U_13
_atom_site_aniso_U_12
Dy1 0.02872(19) 0.02542(19) 0.0328(2) -0.00079(16) -0.00221(16) -0.01103(16)
Dy2 0.02573(19) 0.0302(2) 0.0331(2) 0.00258(16) -0.00312(16) -0.00936(16)
Dy3 0.0311(2) 0.0266(2) 0.0330(2) -0.00120(16) -0.00525(16) -0.01072(16)
Zn1 0.0378(5) 0.0426(6) 0.0391(6) 0.0010(5) -0.0050(4) -0.0214(5)
Zn2 0.0475(6) 0.0299(5) 0.0454(7) -0.0028(4) -0.0076(5) -0.0134(4)
O1 0.044(3) 0.035(3) 0.038(3) -0.010(3) 0.008(3) -0.019(3)
O2 0.035(3) 0.035(3) 0.034(3) 0.006(2) -0.005(2) -0.019(2)
O3 0.028(3) 0.028(3) 0.036(3) -0.004(2) -0.003(2) -0.004(2)
O4 0.024(3) 0.040(3) 0.074(5) 0.001(3) 0.005(3) -0.009(3)
O5 0.033(3) 0.041(3) 0.046(4) -0.005(3) -0.010(3) -0.013(3)
O6 0.037(3) 0.036(3) 0.042(4) -0.005(3) -0.010(3) -0.010(3)
O7 0.049(3) 0.029(3) 0.042(4) 0.001(3) -0.019(3) -0.015(3)
O8 0.053(3) 0.031(3) 0.045(4) 0.007(3) -0.017(3) -0.016(3)
O9 0.041(3) 0.051(4) 0.059(4) 0.010(3) -0.022(3) -0.021(3)
O10 0.038(3) 0.043(3) 0.034(3) 0.004(3) -0.011(3) -0.014(3)
O11 0.038(3) 0.039(3) 0.030(3) 0.003(2) -0.008(2) -0.019(3)
O12 0.043(3) 0.035(3) 0.036(3) 0.003(3) -0.012(3) -0.017(3)
O13 0.030(3) 0.034(3) 0.024(3) 0.000(2) -0.004(2) -0.011(2)
O14 0.028(3) 0.033(3) 0.027(3) -0.001(2) -0.007(2) -0.011(2)
N1 0.055(5) 0.028(4) 0.043(5) -0.005(3) -0.007(4) -0.018(3)
N2 0.043(5) 0.042(5) 0.101(7) -0.023(5) -0.003(5) -0.016(4)
N3 0.046(4) 0.024(4) 0.063(5) -0.008(3) -0.007(4) -0.011(3)
N4 0.049(4) 0.037(4) 0.053(5) -0.004(4) -0.008(4) -0.019(4)
N5 0.041(4) 0.037(4) 0.055(5) -0.012(4) 0.000(4) -0.014(3)
N6 0.049(4) 0.044(4) 0.040(5) 0.004(3) 0.001(4) -0.027(4)
N7 0.044(4) 0.019(3) 0.070(6) 0.002(3) 0.011(4) -0.014(3)
N8 0.039(4) 0.041(5) 0.062(6) 0.010(4) 0.015(4) -0.012(4)
N9 0.064(5) 0.044(5) 0.089(7) 0.023(5) 0.011(5) -0.015(4)
N10 0.066(5) 0.046(5) 0.053(5) 0.008(4) -0.024(4) -0.030(4)
N11 0.075(6) 0.041(5) 0.049(5) -0.010(4) -0.028(5) -0.008(4)
N12 0.063(6) 0.101(8) 0.151(11) -0.034(7) -0.058(7) -0.015(6)
N13 0.087(6) 0.044(5) 0.072(6) 0.014(4) -0.040(5) -0.031(5)
N14 0.097(7) 0.082(7) 0.058(6) 0.018(6) -0.039(6) -0.034(6)
N15 0.196(14) 0.131(11) 0.115(11) 0.010(9) -0.092(10) 0.053(10)
N16 0.029(4) 0.061(5) 0.078(7) -0.018(5) 0.000(4) -0.013(4)
N17 0.076(6) 0.039(4) 0.054(6) 0.015(4) -0.036(5) -0.031(4)
N18 0.080(7) 0.078(7) 0.102(8) 0.026(6) -0.006(6) -0.038(6)
N19 0.068(7) 0.033(6) 0.074(6) -0.014(5) -0.009(5) -0.023(5)
N20 0.078(7) 0.072(6) 0.088(7) -0.020(6) -0.007(6) -0.020(5)
N21 0.049(8) 0.062(9) 0.100(12) -0.035(9) 0.011(7) 0.005(7)
N19A 0.069(8) 0.041(7) 0.075(7) -0.015(6) -0.010(7) -0.023(6)
N20A 0.068(8) 0.032(7) 0.069(8) -0.019(7) -0.016(7) -0.029(6)
N21A 0.084(14) 0.032(11) 0.087(16) 0.017(11) -0.046(13) -0.041(10)
C1 0.070(7) 0.065(7) 0.079(8) -0.028(6) 0.031(6) -0.039(6)
C2 0.037(4) 0.040(5) 0.035(5) 0.006(4) -0.007(4) -0.022(4)
C3 0.029(4) 0.056(6) 0.042(6) -0.004(4) 0.001(4) -0.014(4)
C4 0.043(5) 0.041(5) 0.061(7) 0.010(5) 0.013(4) -0.023(4)
C5 0.036(5) 0.039(5) 0.065(7) 0.012(5) -0.003(4) -0.023(4)
C6 0.031(4) 0.034(4) 0.039(5) 0.010(4) -0.011(4) -0.017(4)
C7 0.025(4) 0.038(4) 0.026(4) 0.003(4) -0.009(3) -0.013(4)
C8 0.047(5) 0.045(5) 0.035(5) 0.011(4) -0.009(4) -0.030(4)
C9 0.033(6) 0.026(5) 0.075(7) 0.001(5) -0.005(6) -0.012(6)
C10 0.039(5) 0.022(5) 0.063(7) -0.004(5) -0.016(5) -0.018(5)
C9A 0.041(8) 0.030(6) 0.075(8) 0.001(6) -0.005(7) -0.013(7)
C10A 0.047(7) 0.037(7) 0.082(8) 0.000(7) -0.009(7) -0.012(7)
C11 0.060(6) 0.043(5) 0.079(8) -0.023(5) -0.001(6) -0.020(5)
C12 0.041(5) 0.040(5) 0.056(6) -0.005(4) -0.004(4) -0.012(4)
C13 0.049(6) 0.046(6) 0.115(10) -0.023(6) 0.005(6) -0.003(5)
C14 0.054(7) 0.049(7) 0.178(15) -0.038(8) 0.029(8) -0.004(6)
C15 0.049(6) 0.048(7) 0.146(12) -0.010(7) 0.022(7) -0.013(5)
C16 0.039(5) 0.041(5) 0.064(7) -0.001(5) -0.007(5) -0.008(4)
C17 0.036(5) 0.027(4) 0.044(5) -0.005(4) -0.005(4) -0.001(4)
C18 0.028(5) 0.053(6) 0.136(11) 0.011(6) 0.004(6) -0.022(5)
C19 0.083(7) 0.049(6) 0.057(7) 0.025(5) -0.029(5) -0.036(5)
C20 0.043(5) 0.036(5) 0.033(5) -0.003(4) -0.006(4) -0.018(4)
C21 0.065(6) 0.065(6) 0.051(6) 0.006(5) -0.027(5) -0.028(5)
C22 0.073(7) 0.063(7) 0.062(7) 0.007(5) -0.045(6) -0.025(6)
C23 0.066(6) 0.066(7) 0.057(7) -0.012(5) -0.021(5) -0.033(5)
C24 0.047(5) 0.043(5) 0.040(5) -0.007(4) -0.009(4) -0.020(4)
C25 0.042(5) 0.039(5) 0.039(5) -0.005(4) -0.009(4) -0.019(4)
C26 0.056(6) 0.040(5) 0.066(7) -0.014(5) -0.006(5) -0.029(5)
C27 0.068(7) 0.047(6) 0.073(8) 0.004(5) -0.014(6) -0.028(5)
C28 0.072(7) 0.027(5) 0.081(8) -0.005(5) -0.015(6) -0.014(5)
C29 0.044(5) 0.041(5) 0.053(7) 0.006(5) -0.004(5) -0.004(4)
C30 0.037(5) 0.044(5) 0.050(6) -0.001(5) 0.000(4) -0.006(4)
C31 0.047(5) 0.052(6) 0.042(6) 0.008(5) -0.006(5) 0.003(5)
C32 0.048(6) 0.071(7) 0.074(8) 0.016(6) -0.026(5) -0.019(5)
C33 0.039(5) 0.061(6) 0.042(6) 0.003(5) -0.010(4) -0.012(5)
C34 0.031(4) 0.036(5) 0.041(5) -0.004(4) -0.006(4) -0.005(4)
C35 0.027(4) 0.038(5) 0.039(5) -0.002(4) -0.004(4) -0.001(4)
C36 0.051(5) 0.058(6) 0.075(7) -0.001(5) -0.027(5) -0.028(5)
C37 0.098(8) 0.062(7) 0.104(10) 0.023(7) -0.065(7) -0.040(6)
C38 0.034(5) 0.067(6) 0.044(6) 0.003(5) -0.015(4) -0.020(5)
C39 0.053(6) 0.064(7) 0.053(7) 0.007(5) -0.021(5) -0.014(5)
C40 0.078(7) 0.067(7) 0.053(7) -0.014(6) -0.023(6) -0.025(6)
C41 0.058(6) 0.058(6) 0.056(7) -0.012(5) -0.016(5) -0.017(5)
C42 0.033(4) 0.047(5) 0.038(5) -0.005(4) -0.011(4) -0.010(4)
C43 0.030(4) 0.050(5) 0.032(5) -0.003(4) -0.006(4) -0.006(4)
C44 0.058(6) 0.050(6) 0.049(6) -0.010(5) -0.012(5) -0.023(5)
C45 0.059(6) 0.028(5) 0.065(7) 0.002(4) -0.019(5) -0.018(4)
C46 0.081(7) 0.049(6) 0.045(6) 0.008(5) -0.002(5) -0.039(5)
C47 0.052(5) 0.037(5) 0.039(6) 0.011(4) -0.003(4) -0.013(4)
C48 0.043(5) 0.039(5) 0.037(5) 0.007(4) -0.008(4) -0.016(4)
C49 0.064(6) 0.050(6) 0.039(6) 0.016(5) -0.019(5) -0.018(5)
C50 0.080(7) 0.068(7) 0.062(7) 0.020(6) -0.041(6) -0.037(6)
C51 0.076(7) 0.060(6) 0.048(6) 0.012(5) -0.026(5) -0.038(5)
C52 0.034(4) 0.036(4) 0.028(5) 0.003(4) -0.002(4) -0.013(4)
C53 0.023(4) 0.046(5) 0.026(5) -0.003(4) 0.000(3) -0.013(4)
C54 0.063(6) 0.035(5) 0.048(6) -0.001(4) -0.024(5) -0.018(4)
C60 0.091(8) 0.099(9) 0.091(8) 0.004(7) -0.026(6) -0.032(7)
O60 0.101(7) 0.102(7) 0.106(7) 0.013(6) -0.014(6) -0.035(6)
O60A 0.121(8) 0.122(9) 0.123(9) -0.001(8) -0.008(7) -0.032(7)
C60A 0.097(9) 0.110(10) 0.101(9) 0.001(8) -0.023(7) -0.032(7)
C70 0.111(9) 0.114(8) 0.121(9) 0.004(7) -0.021(7) -0.029(7)
O70 0.111(7) 0.106(7) 0.111(7) -0.021(6) -0.020(6) -0.041(6)
C70A 0.103(9) 0.104(9) 0.111(9) 0.000(8) -0.025(7) -0.043(7)
O70A 0.103(9) 0.106(8) 0.111(9) 0.005(7) -0.024(7) -0.033(7)
C80 0.174(12) 0.162(12) 0.176(12) 0.002(9) -0.022(9) -0.044(8)
O80 0.152(9) 0.144(9) 0.161(10) -0.019(8) -0.047(8) -0.030(7)
O80A 0.196(14) 0.199(14) 0.201(14) -0.008(9) -0.045(9) -0.079(9)
C80A 0.222(16) 0.211(16) 0.208(16) -0.013(9) -0.048(9) -0.062(9)
O90 0.101(11) 0.109(11) 0.104(11) -0.002(8) -0.012(8) -0.018(8)
C90 0.070(13) 0.071(13) 0.073(13) 0.006(9) -0.015(9) -0.023(9)

loop_
_atom_type_symbol
_atom_type_description
_atom_type_scat_dispersion_real
_atom_type_scat_dispersion_imag
_atom_type_scat_source
C C 0.0033 0.0016 'International Tables Vol C Tables 4.2.6.8 and 6.1.1.4'
H H 0.0000 0.0000 'International Tables Vol C Tables 4.2.6.8 and 6.1.1.4'
N N 0.0061 0.0033 'International Tables Vol C Tables 4.2.6.8 and 6.1.1.4'
O O 0.0106 0.0060 'International Tables Vol C Tables 4.2.6.8 and 6.1.1.4'
Zn Zn 0.2839 1.4301 'International Tables Vol C Tables 4.2.6.8 and 6.1.1.4'
Dy Dy -0.1892 4.4098 'International Tables Vol C Tables 4.2.6.8 and 6.1.1.4'

loop_
_geom_angle_atom_site_label_1
_geom_angle_atom_site_label_2
_geom_angle_atom_site_label_3
_geom_angle
_geom_angle_site_symmetry_1
_geom_angle_site_symmetry_3
_geom_angle_publ_flag
O14 Dy1 O7 93.48(17) . . ?
O14 Dy1 O6 147.70(16) . . ?
O7 Dy1 O6 66.17(18) . . ?
O14 Dy1 O2 75.92(16) . . ?
O7 Dy1 O2 132.31(18) . . ?
O6 Dy1 O2 136.37(17) . . ?
O14 Dy1 N7 75.5(2) . . ?
O7 Dy1 N7 79.6(2) . . ?
O6 Dy1 N7 76.2(2) . . ?
O2 Dy1 N7 138.0(2) . . ?
O14 Dy1 O13 60.22(16) . . ?
O7 Dy1 O13 141.09(17) . . ?
O6 Dy1 O13 120.60(17) . . ?
O2 Dy1 O13 72.33(16) . . ?
N7 Dy1 O13 66.9(2) . . ?
O14 Dy1 O1 122.77(17) . . ?
O7 Dy1 O1 84.54(18) . . ?
O6 Dy1 O1 81.75(18) . . ?
O2 Dy1 O1 64.94(17) . . ?
N7 Dy1 O1 156.7(2) . . ?
O13 Dy1 O1 133.06(15) . . ?
O14 Dy1 O5 137.52(17) . . ?
O7 Dy1 O5 127.39(17) . . ?
O6 Dy1 O5 62.54(17) . . ?
O2 Dy1 O5 82.54(17) . . ?
N7 Dy1 O5 98.6(2) . . ?
O13 Dy1 O5 78.57(16) . . ?
O1 Dy1 O5 77.58(18) . . ?
O14 Dy1 Zn2 122.45(11) . . ?
O7 Dy1 Zn2 33.40(13) . . ?
O6 Dy1 Zn2 32.80(13) . . ?
O2 Dy1 Zn2 147.51(13) . . ?
N7 Dy1 Zn2 74.51(16) . . ?
O13 Dy1 Zn2 139.13(11) . . ?
O1 Dy1 Zn2 82.82(12) . . ?
O5 Dy1 Zn2 94.90(12) . . ?
O14 Dy1 Dy3 44.15(11) . . ?
O7 Dy1 Dy3 134.66(13) . . ?
O6 Dy1 Dy3 158.20(13) . . ?
O2 Dy1 Dy3 39.89(12) . . ?
N7 Dy1 Dy3 99.18(16) . . ?
O13 Dy1 Dy3 41.01(11) . . ?
O1 Dy1 Dy3 104.15(12) . . ?
O5 Dy1 Dy3 97.79(12) . . ?
Zn2 Dy1 Dy3 166.58(2) . . ?
O14 Dy1 Dy2 38.75(12) . . ?
O7 Dy1 Dy2 99.99(13) . . ?
O6 Dy1 Dy2 117.26(13) . . ?
O2 Dy1 Dy2 99.38(12) . . ?
N7 Dy1 Dy2 41.29(15) . . ?
O13 Dy1 Dy2 41.36(10) . . ?
O1 Dy1 Dy2 160.75(12) . . ?
O5 Dy1 Dy2 112.82(12) . . ?
Zn2 Dy1 Dy2 111.249(19) . . ?
Dy3 Dy1 Dy2 59.491(10) . . ?
O10 Dy2 O14 105.46(17) . . ?
O10 Dy2 O3 139.55(17) . . ?
O14 Dy2 O3 74.11(17) . . ?
O10 Dy2 O11 65.52(17) . . ?
O14 Dy2 O11 152.23(17) . . ?
O3 Dy2 O11 130.55(18) . . ?
O10 Dy2 O13 142.85(17) . . ?
O14 Dy2 O13 60.25(16) . . ?
O3 Dy2 O13 73.25(16) . . ?
O11 Dy2 O13 109.96(16) . . ?
O10 Dy2 N7 76.2(2) . . ?
O14 Dy2 N7 74.6(2) . . ?
O3 Dy2 N7 137.90(18) . . ?
O11 Dy2 N7 77.7(2) . . ?
O13 Dy2 N7 67.02(18) . . ?
O10 Dy2 O4 82.51(18) . . ?
O14 Dy2 O4 119.11(18) . . ?
O3 Dy2 O4 64.56(17) . . ?
O11 Dy2 O4 86.73(18) . . ?
O13 Dy2 O4 134.64(17) . . ?
N7 Dy2 O4 157.44(19) . . ?
O10 Dy2 O12 123.74(16) . . ?
O14 Dy2 O12 129.77(15) . . ?
O3 Dy2 O12 74.73(17) . . ?
O11 Dy2 O12 60.52(16) . . ?
O13 Dy2 O12 73.55(16) . . ?
N7 Dy2 O12 105.8(2) . . ?
O4 Dy2 O12 79.85(18) . . ?
O10 Dy2 O9 58.76(17) . . ?
O14 Dy2 O9 67.46(16) . . ?
O3 Dy2 O9 85.87(17) . . ?
O11 Dy2 O9 120.19(16) . . ?
O13 Dy2 O9 127.09(16) . . ?
N7 Dy2 O9 107.1(2) . . ?
O4 Dy2 O9 66.90(19) . . ?
O12 Dy2 O9 146.31(17) . . ?
O10 Dy2 Zn1 32.90(13) . . ?
O14 Dy2 Zn1 134.14(11) . . ?
O3 Dy2 Zn1 145.65(12) . . ?
O11 Dy2 Zn1 32.67(12) . . ?
O13 Dy2 Zn1 133.66(11) . . ?
N7 Dy2 Zn1 75.84(14) . . ?
O4 Dy2 Zn1 82.24(12) . . ?
O12 Dy2 Zn1 91.70(11) . . ?
O9 Dy2 Zn1 89.12(11) . . ?
O10 Dy2 Dy3 148.05(13) . . ?
O14 Dy2 Dy3 43.88(11) . . ?
O3 Dy2 Dy3 39.93(12) . . ?
O11 Dy2 Dy3 145.01(12) . . ?
O13 Dy2 Dy3 40.62(11) . . ?
N7 Dy2 Dy3 98.29(14) . . ?
O4 Dy2 Dy3 103.77(12) . . ?
O12 Dy2 Dy3 88.17(10) . . ?
O9 Dy2 Dy3 94.39(11) . . ?
Zn1 Dy2 Dy3 173.86(2) . . ?
O10 Dy2 Dy1 104.41(13) . . ?
O14 Dy2 Dy1 38.13(11) . . ?
O3 Dy2 Dy1 98.78(12) . . ?
O11 Dy2 Dy1 116.12(12) . . ?
O13 Dy2 Dy1 41.99(11) . . ?
N7 Dy2 Dy1 40.86(14) . . ?
O4 Dy2 Dy1 157.07(13) . . ?
O12 Dy2 Dy1 112.20(11) . . ?
O9 Dy2 Dy1 97.62(12) . . ?
Zn1 Dy2 Dy1 115.56(2) . . ?
Dy3 Dy2 Dy1 59.005(12) . . ?
O2 Dy3 O3 142.33(16) . . ?
O2 Dy3 O13 75.22(16) . . ?
O3 Dy3 O13 75.06(16) . . ?
O2 Dy3 N13 96.4(3) . . ?
O3 Dy3 N13 88.1(2) . . ?
O13 Dy3 N13 134.3(2) . . ?
O2 Dy3 N10 90.8(2) . . ?
O3 Dy3 N10 103.2(2) . . ?
O13 Dy3 N10 75.0(2) . . ?
N13 Dy3 N10 150.7(2) . . ?
O2 Dy3 N2 143.7(2) . . ?
O3 Dy3 N2 74.0(2) . . ?
O13 Dy3 N2 131.3(2) . . ?
N13 Dy3 N2 80.8(3) . . ?
N10 Dy3 N2 76.6(3) . . ?
O2 Dy3 N1 74.97(19) . . ?
O3 Dy3 N1 142.4(2) . . ?
O13 Dy3 N1 135.91(19) . . ?
N13 Dy3 N1 80.8(2) . . ?
N10 Dy3 N1 73.7(2) . . ?
N2 Dy3 N1 68.8(2) . . ?
O2 Dy3 O14 73.41(15) . . ?
O3 Dy3 O14 71.73(16) . . ?
O13 Dy3 O14 59.31(16) . . ?
N13 Dy3 O14 75.2(2) . . ?
N10 Dy3 O14 134.0(2) . . ?
N2 Dy3 O14 138.4(2) . . ?
N1 Dy3 O14 137.37(19) . . ?
O2 Dy3 Dy1 40.86(11) . . ?
O3 Dy3 Dy1 101.62(12) . . ?
O13 Dy3 Dy1 43.41(12) . . ?
N13 Dy3 Dy1 102.5(2) . . ?
N10 Dy3 Dy1 101.50(17) . . ?
N2 Dy3 Dy1 174.5(2) . . ?
N1 Dy3 Dy1 115.83(16) . . ?
O14 Dy3 Dy1 40.31(11) . . ?
O2 Dy3 Dy2 102.37(11) . . ?
O3 Dy3 Dy2 40.27(12) . . ?
O13 Dy3 Dy2 42.34(11) . . ?
N13 Dy3 Dy2 99.69(18) . . ?
N10 Dy3 Dy2 106.45(16) . . ?
N2 Dy3 Dy2 113.83(18) . . ?
N1 Dy3 Dy2 177.33(16) . . ?
O14 Dy3 Dy2 40.75(11) . . ?
Dy1 Dy3 Dy2 61.504(13) . . ?
N6 Zn1 O11 89.8(2) . . ?
N6 Zn1 N16 105.4(3) . . ?
O11 Zn1 N16 115.0(3) . . ?
N6 Zn1 O10 146.9(2) . . ?
O11 Zn1 O10 77.4(2) . . ?
N16 Zn1 O10 107.7(3) . . ?
N6 Zn1 N5 81.4(3) . . ?
O11 Zn1 N5 139.2(2) . . ?
N16 Zn1 N5 105.7(3) . . ?
O10 Zn1 N5 88.6(3) . . ?
N6 Zn1 Dy2 123.41(18) . . ?
O11 Zn1 Dy2 38.81(14) . . ?
N16 Zn1 Dy2 116.0(2) . . ?
O10 Zn1 Dy2 38.65(14) . . ?
N5 Zn1 Dy2 119.2(2) . . ?
N19A Zn2 O6 118(2) . . ?
N19A Zn2 O7 105.1(11) . . ?
O6 Zn2 O7 78.3(2) . . ?
N19A Zn2 N4 104(2) . . ?
O6 Zn2 N4 138.3(3) . . ?
O7 Zn2 N4 88.1(2) . . ?
N19A Zn2 N3 106.8(12) . . ?
O6 Zn2 N3 89.2(3) . . ?
O7 Zn2 N3 148.1(3) . . ?
N4 Zn2 N3 81.9(3) . . ?
N19A Zn2 N19 4.2(13) . . ?
O6 Zn2 N19 117.5(8) . . ?
O7 Zn2 N19 109.3(4) . . ?
N4 Zn2 N19 104.1(8) . . ?
N3 Zn2 N19 102.6(5) . . ?
N19A Zn2 Dy1 119.0(18) . . ?
O6 Zn2 Dy1 39.27(15) . . ?
O7 Zn2 Dy1 39.08(14) . . ?
N4 Zn2 Dy1 116.4(2) . . ?
N3 Zn2 Dy1 121.9(2) . . ?
N19 Zn2 Dy1 122.0(6) . . ?
C2 O1 C1 113.8(6) . . ?
C2 O1 Dy1 119.9(4) . . ?
C1 O1 Dy1 125.5(4) . . ?
C7 O2 Dy3 136.5(4) . . ?
C7 O2 Dy1 123.9(4) . . ?
Dy3 O2 Dy1 99.25(17) . . ?
C17 O3 Dy3 134.2(5) . . ?
C17 O3 Dy2 124.9(4) . . ?
Dy3 O3 Dy2 99.81(18) . . ?
C16 O4 C18 114.4(6) . . ?
C16 O4 Dy2 119.4(5) . . ?
C18 O4 Dy2 125.5(5) . . ?
C34 O5 C36 115.8(6) . . ?
C34 O5 Dy1 117.0(4) . . ?
C36 O5 Dy1 126.9(5) . . ?
C35 O6 Zn2 126.5(5) . . ?
C35 O6 Dy1 123.6(5) . . ?
Zn2 O6 Dy1 107.9(2) . . ?
C25 O7 Zn2 119.9(5) . . ?
C25 O7 Dy1 132.6(5) . . ?
Zn2 O7 Dy1 107.5(2) . . ?
C20 O8 C19 117.2(6) . . ?
C38 O9 C37 117.3(7) . . ?
C38 O9 Dy2 113.8(5) . . ?
C37 O9 Dy2 128.2(5) . . ?
C43 O10 Zn1 121.2(5) . . ?
C43 O10 Dy2 130.3(5) . . ?
Zn1 O10 Dy2 108.4(2) . . ?
C53 O11 Zn1 125.6(4) . . ?
C53 O11 Dy2 125.4(4) . . ?
Zn1 O11 Dy2 108.5(2) . . ?
C52 O12 C54 116.4(6) . . ?
C52 O12 Dy2 114.5(4) . . ?
C54 O12 Dy2 127.5(4) . . ?
Dy3 O13 Dy2 97.04(17) . . ?
Dy3 O13 Dy1 95.58(17) . . ?
Dy2 O13 Dy1 96.65(16) . . ?
Dy1 O14 Dy2 103.12(18) . . ?
Dy1 O14 Dy3 95.54(16) . . ?
Dy2 O14 Dy3 95.37(17) . . ?
C8 N1 C9A 107.8(12) . . ?
C8 N1 C9 118.6(8) . . ?
C9A N1 C9 20.3(15) . . ?
C8 N1 Dy3 129.8(5) . . ?
C9A N1 Dy3 120.4(13) . . ?
C9 N1 Dy3 111.6(7) . . ?
C11 N2 C10 117.3(8) . . ?
C11 N2 C10A 109.3(10) . . ?
C10 N2 C10A 39.5(10) . . ?
C11 N2 Dy3 131.2(6) . . ?
C10 N2 Dy3 111.5(6) . . ?
C10A N2 Dy3 108.1(10) . . ?
C29 N3 C28 125.1(8) . . ?
C29 N3 Zn2 127.2(6) . . ?
C28 N3 Zn2 107.7(6) . . ?
C26 N4 C27 122.1(7) . . ?
C26 N4 Zn2 123.4(6) . . ?
C27 N4 Zn2 114.4(6) . . ?
C44 N5 C45 121.9(7) . . ?
C44 N5 Zn1 124.0(6) . . ?
C45 N5 Zn1 114.0(6) . . ?
C47 N6 C46 122.2(7) . . ?
C47 N6 Zn1 127.7(6) . . ?
C46 N6 Zn1 110.0(6) . . ?
N8 N7 Dy1 133.4(6) . . ?
N8 N7 Dy2 128.6(5) . . ?
Dy1 N7 Dy2 97.9(2) . . ?
N9 N8 N7 179.1(11) . . ?
N11 N10 Dy3 128.1(6) . . ?
N12 N11 N10 177.9(10) . . ?
N14 N13 Dy3 136.0(8) . . ?
N13 N14 N15 177.3(13) . . ?
N17 N16 Zn1 126.3(8) . . ?
N16 N17 N18 170.1(10) . . ?
N20 N19 Zn2 112.0(13) . . ?
N19 N20 N21 175(2) . . ?
N20A N19A Zn2 126(4) . . ?
N19A N20A N21A 169(5) . . ?
C3 C2 O1 125.1(8) . . ?
C3 C2 C7 120.8(7) . . ?
O1 C2 C7 114.0(6) . . ?
C2 C3 C4 119.0(8) . . ?
C5 C4 C3 121.6(8) . . ?
C4 C5 C6 121.4(7) . . ?
C7 C6 C5 118.2(7) . . ?
C7 C6 C8 124.8(7) . . ?
C5 C6 C8 116.9(7) . . ?
O2 C7 C6 124.3(7) . . ?
O2 C7 C2 116.9(6) . . ?
C6 C7 C2 118.8(7) . . ?
N1 C8 C6 127.8(7) . . ?
C10 C9 N1 108.7(12) . . ?
N2 C10 C9 106.3(11) . . ?
N1 C9A C10A 110(3) . . ?
C9A C10A N2 106(2) . . ?
N2 C11 C12 127.3(9) . . ?
C13 C12 C17 119.5(8) . . ?
C13 C12 C11 116.2(8) . . ?
C17 C12 C11 124.2(8) . . ?
C12 C13 C14 122.3(9) . . ?
C15 C14 C13 118.1(10) . . ?
C16 C15 C14 121.1(10) . . ?
C15 C16 O4 124.6(8) . . ?
C15 C16 C17 121.5(8) . . ?
O4 C16 C17 113.7(7) . . ?
O3 C17 C12 125.3(7) . . ?
O3 C17 C16 117.4(7) . . ?
C12 C17 C16 117.3(7) . . ?
C21 C20 O8 124.7(7) . . ?
C21 C20 C25 122.3(7) . . ?
O8 C20 C25 113.0(7) . . ?
C22 C21 C20 118.7(9) . . ?
C23 C22 C21 120.6(9) . . ?
C22 C23 C24 121.8(8) . . ?
C25 C24 C23 118.7(8) . . ?
C25 C24 C26 121.7(8) . . ?
C23 C24 C26 119.6(8) . . ?
O7 C25 C24 125.1(7) . . ?
O7 C25 C20 117.2(7) . . ?
C24 C25 C20 117.7(7) . . ?
N4 C26 C24 126.0(8) . . ?
N4 C27 C28 108.2(7) . . ?
N3 C28 C27 110.1(7) . . ?
N3 C29 C30 126.5(8) . . ?
C35 C30 C31 117.2(8) . . ?
C35 C30 C29 123.0(8) . . ?
C31 C30 C29 119.7(8) . . ?
C32 C31 C30 122.8(9) . . ?
C31 C32 C33 119.4(9) . . ?
C34 C33 C32 120.5(9) . . ?
C33 C34 O5 126.2(8) . . ?
C33 C34 C35 121.0(8) . . ?
O5 C34 C35 112.8(7) . . ?
O6 C35 C30 125.0(8) . . ?
O6 C35 C34 116.0(7) . . ?
C30 C35 C34 118.9(8) . . ?
C43 C38 C39 121.5(9) . . ?
C43 C38 O9 113.4(7) . . ?
C39 C38 O9 125.1(8) . . ?
C40 C39 C38 119.0(9) . . ?
C41 C40 C39 120.1(9) . . ?
C40 C41 C42 123.0(9) . . ?
C43 C42 C41 116.2(8) . . ?
C43 C42 C44 125.8(8) . . ?
C41 C42 C44 117.6(8) . . ?
O10 C43 C38 117.3(8) . . ?
O10 C43 C42 122.6(7) . . ?
C38 C43 C42 120.0(8) . . ?
N5 C44 C42 124.5(8) . . ?
N5 C45 C46 109.0(7) . . ?
N6 C46 C45 109.4(6) . . ?
N6 C47 C48 125.0(8) . . ?
C49 C48 C53 117.4(7) . . ?
C49 C48 C47 118.5(7) . . ?
C53 C48 C47 124.1(8) . . ?
C50 C49 C48 122.2(8) . . ?
C49 C50 C51 120.2(9) . . ?
C52 C51 C50 119.9(9) . . ?
C51 C52 C53 121.6(8) . . ?
C51 C52 O12 125.1(7) . . ?
C53 C52 O12 113.3(7) . . ?
O11 C53 C52 117.3(7) . . ?
O11 C53 C48 124.1(7) . . ?
C52 C53 C48 118.6(7) . . ?

loop_
_geom_bond_atom_site_label_1
_geom_bond_atom_site_label_2
_geom_bond_distance
_geom_bond_site_symmetry_2
_geom_bond_publ_flag
Dy1 O14 2.314(5) . ?
Dy1 O7 2.333(5) . ?
Dy1 O6 2.347(5) . ?
Dy1 O2 2.360(5) . ?
Dy1 N7 2.411(6) . ?
Dy1 O13 2.458(5) . ?
Dy1 O1 2.476(5) . ?
Dy1 O5 2.537(5) . ?
Dy1 Zn2 3.5284(11) . ?
Dy1 Dy3 3.5602(6) . ?
Dy1 Dy2 3.6501(6) . ?
Dy2 O10 2.345(5) . ?
Dy2 O14 2.346(5) . ?
Dy2 O3 2.347(5) . ?
Dy2 O11 2.354(5) . ?
Dy2 O13 2.428(4) . ?
Dy2 N7 2.431(7) . ?
Dy2 O4 2.502(5) . ?
Dy2 O12 2.656(5) . ?
Dy2 O9 2.807(5) . ?
Dy2 Zn1 3.5623(10) . ?
Dy2 Dy3 3.5783(6) . ?
Dy3 O2 2.313(5) . ?
Dy3 O3 2.331(5) . ?
Dy3 O13 2.347(5) . ?
Dy3 N13 2.378(8) . ?
Dy3 N10 2.460(7) . ?
Dy3 N2 2.486(7) . ?
Dy3 N1 2.487(6) . ?
Dy3 O14 2.491(5) . ?
Zn1 N6 2.020(7) . ?
Zn1 O11 2.028(5) . ?
Zn1 N16 2.036(7) . ?
Zn1 O10 2.040(5) . ?
Zn1 N5 2.054(7) . ?
Zn2 N19A 1.96(4) . ?
Zn2 O6 2.009(5) . ?
Zn2 O7 2.037(5) . ?
Zn2 N4 2.042(7) . ?
Zn2 N3 2.056(7) . ?
Zn2 N19 2.129(18) . ?
O1 C2 1.386(8) . ?
O1 C1 1.437(10) . ?
O2 C7 1.354(8) . ?
O3 C17 1.343(9) . ?
O4 C16 1.385(10) . ?
O4 C18 1.462(9) . ?
O5 C34 1.381(9) . ?
O5 C36 1.449(9) . ?
O6 C35 1.329(9) . ?
O7 C25 1.318(9) . ?
O8 C20 1.390(9) . ?
O8 C19 1.418(9) . ?
O9 C38 1.398(10) . ?
O9 C37 1.435(10) . ?
O10 C43 1.355(9) . ?
O11 C53 1.332(9) . ?
O12 C52 1.387(9) . ?
O12 C54 1.451(9) . ?
N1 C8 1.286(10) . ?
N1 C9A 1.40(4) . ?
N1 C9 1.502(18) . ?
N2 C11 1.260(11) . ?
N2 C10 1.458(12) . ?
N2 C10A 1.76(3) . ?
N3 C29 1.237(11) . ?
N3 C28 1.463(10) . ?
N4 C26 1.249(11) . ?
N4 C27 1.457(11) . ?
N5 C44 1.280(11) . ?
N5 C45 1.477(10) . ?
N6 C47 1.279(10) . ?
N6 C46 1.472(10) . ?
N7 N8 1.196(9) . ?
N8 N9 1.147(9) . ?
N10 N11 1.180(8) . ?
N11 N12 1.170(9) . ?
N13 N14 1.130(9) . ?
N14 N15 1.151(10) . ?
N16 N17 1.055(8) . ?
N17 N18 1.202(9) . ?
N19 N20 1.198(13) . ?
N20 N21 1.214(12) . ?
N19A N20A 1.159(16) . ?
N20A N21A 1.164(15) . ?
C2 C3 1.375(10) . ?
C2 C7 1.421(10) . ?
C3 C4 1.385(11) . ?
C4 C5 1.333(12) . ?
C5 C6 1.418(10) . ?
C6 C7 1.396(10) . ?
C6 C8 1.442(11) . ?
C9 C10 1.489(17) . ?
C9A C10A 1.45(2) . ?
C11 C12 1.432(12) . ?
C12 C13 1.378(12) . ?
C12 C17 1.414(11) . ?
C13 C14 1.388(14) . ?
C14 C15 1.387(14) . ?
C15 C16 1.358(12) . ?
C16 C17 1.417(11) . ?
C20 C21 1.377(11) . ?
C20 C25 1.410(11) . ?
C21 C22 1.374(12) . ?
C22 C23 1.360(13) . ?
C23 C24 1.400(12) . ?
C24 C25 1.399(10) . ?
C24 C26 1.489(12) . ?
C27 C28 1.537(12) . ?
C29 C30 1.452(12) . ?
C30 C35 1.416(11) . ?
C30 C31 1.420(12) . ?
C31 C32 1.358(13) . ?
C32 C33 1.394(12) . ?
C33 C34 1.368(11) . ?
C34 C35 1.420(11) . ?
C38 C43 1.381(11) . ?
C38 C39 1.384(12) . ?
C39 C40 1.365(13) . ?
C40 C41 1.353(13) . ?
C41 C42 1.412(12) . ?
C42 C43 1.402(11) . ?
C42 C44 1.442(12) . ?
C45 C46 1.525(12) . ?
C47 C48 1.462(11) . ?
C48 C49 1.410(11) . ?
C48 C53 1.420(11) . ?
C49 C50 1.329(12) . ?
C50 C51 1.382(12) . ?
C51 C52 1.362(11) . ?
C52 C53 1.378(10) . ?
C60 O60 1.480(10) . ?
O60A C60A 1.476(10) . ?
C70 O70 1.485(10) . ?
C70A O70A 1.482(10) . ?
C80 O80 1.493(10) . ?
O80A C80A 1.485(10) . ?
O90 C90 1.484(10) . ?
